data_4104737
loop_
_publ_author_name
'Ilia Korobkov'
'Serge Gorelsky'
'Sandro Gambarotta'

_publ_section_title
;
 Reduced Uranium Complexes: Synthetic and DFT Study of the Role of \p
 Ligation in the Stabilization of Uranium Species in a Formal Low-Valent
 State
;
_journal_name_full 'Journal of the American Chemical Society'
_journal_page_first 10406
_journal_page_last 10420
_journal_paper_doi 10.1021/ja9002525
_journal_volume 131
_journal_year 2009
_chemical_formula_sum 'C50 H74 Cl3 Li2 N2 O4 U'
_chemical_formula_weight 1125.37
_chemical_name_systematic
; 
 ? 
;
_space_group_IT_number 62
_symmetry_cell_setting orthorhombic
_symmetry_space_group_name_Hall '-P 2ac 2n'
_symmetry_space_group_name_H-M 'P n m a'
_atom_sites_solution_hydrogens geom
_atom_sites_solution_primary direct
_atom_sites_solution_secondary difmap
_audit_creation_method SHELXL-97
_cell_angle_alpha 90.00
_cell_angle_beta 90.00
_cell_angle_gamma 90.00
_cell_formula_units_Z 4
_cell_length_a 20.987(6)
_cell_length_b 22.191(6)
_cell_length_c 11.620(3)
_cell_measurement_reflns_used 307
_cell_measurement_temperature 198(2)
_cell_measurement_theta_max 26.45
_cell_measurement_theta_min 2.00
_cell_volume 5412(3)
_computing_cell_refinement 'SMART, Bruker (2000)'
_computing_data_collection 'SMART, Bruker (2000)'
_computing_data_reduction 'XPREP, Bruker (2000)'
_computing_molecular_graphics 'SHELXTL, Bruker (2000)'
_computing_publication_material 'SHELXTL, Bruker (2000)'
_computing_structure_refinement 'SHELXL-97 (Sheldrick, 1997)'
_computing_structure_solution 'SHELXS-97 (Sheldrick, 1990)'
_diffrn_ambient_temperature 198(2)
_diffrn_measured_fraction_theta_full 0.982
_diffrn_measured_fraction_theta_max 0.982
_diffrn_measurement_device_type 'CCD area detector'
_diffrn_measurement_method 'phi and omega scans'
_diffrn_radiation_monochromator graphite
_diffrn_radiation_source 'fine-focus sealed tube'
_diffrn_radiation_type MoK\a
_diffrn_radiation_wavelength 0.71073
_diffrn_reflns_av_R_equivalents 0.0560
_diffrn_reflns_av_sigmaI/netI 0.0468
_diffrn_reflns_limit_h_max 26
_diffrn_reflns_limit_h_min -26
_diffrn_reflns_limit_k_max 27
_diffrn_reflns_limit_k_min -27
_diffrn_reflns_limit_l_max 14
_diffrn_reflns_limit_l_min -12
_diffrn_reflns_number 29306
_diffrn_reflns_theta_full 26.45
_diffrn_reflns_theta_max 26.45
_diffrn_reflns_theta_min 2.00
_diffrn_standards_decay_% <1
_exptl_absorpt_coefficient_mu 3.188
_exptl_absorpt_correction_T_max 0.5681
_exptl_absorpt_correction_T_min 0.4481
_exptl_absorpt_correction_type multi-scan
_exptl_absorpt_process_details 'SADABS, Bruker (2000)'
_exptl_crystal_colour red
_exptl_crystal_density_diffrn 1.381
_exptl_crystal_density_meas ?
_exptl_crystal_description block
_exptl_crystal_F_000 2276
_exptl_crystal_size_max 0.30
_exptl_crystal_size_mid 0.20
_exptl_crystal_size_min 0.20
_refine_diff_density_max 1.474
_refine_diff_density_min -0.706
_refine_diff_density_rms 0.138
_refine_ls_extinction_method none
_refine_ls_goodness_of_fit_ref 1.047
_refine_ls_hydrogen_treatment constr
_refine_ls_matrix_type full
_refine_ls_number_parameters 277
_refine_ls_number_reflns 5623
_refine_ls_number_restraints 30
_refine_ls_restrained_S_all 1.045
_refine_ls_R_factor_all 0.0839
_refine_ls_R_factor_gt 0.0515
_refine_ls_shift/su_max 0.001
_refine_ls_shift/su_mean 0.001
_refine_ls_structure_factor_coef Fsqd
_refine_ls_weighting_details 'calc w=1/[\s^2^(Fo^2^)+(0.0731P)^2^+22.0690P] where P=(Fo^2^+2Fc^2^)/3'
_refine_ls_weighting_scheme calc
_refine_ls_wR_factor_gt 0.1283
_refine_ls_wR_factor_ref 0.1506
_reflns_number_gt 4029
_reflns_number_total 5623
_reflns_threshold_expression >2sigma(I)
_cod_data_source_file ja9002525_si_002.cif
_cod_data_source_block sg2907a
_cod_depositor_comments
;
The following automatic conversions were performed:

'_exptl_crystal_density_meas' value 'n/a' was changed to '?' - the
value is perceived as not measured.

Automatic conversion script
Id: cif_fix_values 3008 2015-01-20 13:52:24Z robertas 
;
_cod_database_code 4104737

loop_
_symmetry_equiv_pos_as_xyz
'x, y, z'
'-x+1/2, -y, z+1/2'
'-x, y+1/2, -z'
'x+1/2, -y+1/2, -z+1/2'
'-x, -y, -z'
'x-1/2, y, -z-1/2'
'x, -y-1/2, z'
'-x-1/2, y-1/2, z-1/2'

loop_
_atom_site_label
_atom_site_type_symbol
_atom_site_fract_x
_atom_site_fract_y
_atom_site_fract_z
_atom_site_U_iso_or_equiv
_atom_site_adp_type
_atom_site_occupancy
_atom_site_symmetry_multiplicity
_atom_site_calc_flag
_atom_site_refinement_flags
_atom_site_disorder_assembly
_atom_site_disorder_group
U1 U 0.145093(16) 0.2500 0.43144(3) 0.03841(14) Uani 1 2 d S . .
Cl1 Cl 0.27646(14) 0.2500 0.4300(3) 0.0816(11) Uani 1 2 d S . .
Cl2 Cl 0.17273(15) 0.2500 0.1887(3) 0.0722(9) Uani 1 2 d S A .
Cl3 Cl 0.02637(15) 0.2500 0.3311(3) 0.115(2) Uani 1 2 d S A .
N1 N 0.1371(3) 0.1569(3) 0.5357(7) 0.0537(17) Uani 1 1 d . . .
C1 C 0.0684(6) 0.0874(5) 0.6428(12) 0.105(4) Uani 1 1 d . . .
H1A H 0.0936 0.0530 0.6247 0.126 Uiso 1 1 calc R . .
H1B H 0.0313 0.0831 0.6889 0.126 Uiso 1 1 calc R . .
C2 C 0.0854(5) 0.1419(4) 0.6033(9) 0.070(3) Uani 1 1 d . . .
C3 C 0.0461(4) 0.1952(4) 0.6308(6) 0.0500(19) Uani 1 1 d . . .
C4 C -0.0211(4) 0.1966(5) 0.6324(8) 0.066(3) Uani 1 1 d . . .
H4A H -0.0445 0.1600 0.6303 0.079 Uiso 1 1 calc R . .
C5 C -0.0525(6) 0.2500 0.6368(11) 0.074(4) Uani 1 2 d S . .
H5 H -0.0976 0.2500 0.6431 0.088 Uiso 1 2 calc SR . .
C6 C 0.0783(4) 0.2500 0.6369(7) 0.034(2) Uani 1 2 d S . .
H6 H 0.1233 0.2500 0.6455 0.041 Uiso 1 2 calc SR . .
C7 C 0.1815(5) 0.1078(4) 0.5102(10) 0.072(3) Uani 1 1 d . . .
C8 C 0.1684(6) 0.0676(4) 0.4244(12) 0.094(4) Uani 1 1 d . . .
C9 C 0.2140(7) 0.0226(5) 0.4033(15) 0.122(6) Uani 1 1 d . . .
H9A H 0.2061 -0.0059 0.3439 0.146 Uiso 1 1 calc R . .
C10 C 0.2692(7) 0.0183(6) 0.4651(16) 0.122(5) Uani 1 1 d . . .
H10A H 0.2992 -0.0125 0.4487 0.146 Uiso 1 1 calc R . .
C11 C 0.2807(6) 0.0587(5) 0.5501(13) 0.108(5) Uani 1 1 d . . .
H11A H 0.3189 0.0556 0.5935 0.130 Uiso 1 1 calc R . .
C12 C 0.2373(6) 0.1049(4) 0.5753(11) 0.088(3) Uani 1 1 d . . .
C13 C 0.1085(6) 0.0713(6) 0.3538(14) 0.101(4) Uani 1 1 d . . .
H13A H 0.0814 0.1048 0.3844 0.121 Uiso 1 1 calc R . .
C14 C 0.0691(8) 0.0129(7) 0.3538(16) 0.143(6) Uani 1 1 d . . .
H14A H 0.0566 0.0030 0.4328 0.214 Uiso 1 1 calc R . .
H14B H 0.0948 -0.0200 0.3220 0.214 Uiso 1 1 calc R . .
H14C H 0.0309 0.0185 0.3065 0.214 Uiso 1 1 calc R . .
C15 C 0.1240(7) 0.0842(8) 0.2314(17) 0.141(7) Uani 1 1 d . . .
H15A H 0.1479 0.1220 0.2264 0.211 Uiso 1 1 calc R . .
H15B H 0.0845 0.0878 0.1870 0.211 Uiso 1 1 calc R . .
H15C H 0.1498 0.0513 0.2000 0.211 Uiso 1 1 calc R . .
C16 C 0.2509(6) 0.1496(5) 0.6731(12) 0.091(4) Uani 1 1 d . . .
H16A H 0.2316 0.1889 0.6497 0.110 Uiso 1 1 calc R . .
C17 C 0.2186(9) 0.1312(7) 0.7835(14) 0.147(6) Uani 1 1 d . . .
H17A H 0.1734 0.1232 0.7686 0.221 Uiso 1 1 calc R . .
H17B H 0.2226 0.1637 0.8401 0.221 Uiso 1 1 calc R . .
H17C H 0.2388 0.0946 0.8136 0.221 Uiso 1 1 calc R . .
C18 C 0.3218(7) 0.1617(6) 0.6948(15) 0.131(6) Uani 1 1 d . . .
H18A H 0.3423 0.1739 0.6227 0.196 Uiso 1 1 calc R . .
H18B H 0.3421 0.1249 0.7238 0.196 Uiso 1 1 calc R . .
H18C H 0.3263 0.1939 0.7518 0.196 Uiso 1 1 calc R . .
Li1 Li 0.2847(10) 0.2500 0.226(2) 0.085(8) Uani 1 2 d S . .
Li2 Li 0.0625(15) 0.2500 0.131(3) 0.116(11) Uani 1 2 d S . .
O1 O 0.3250(4) 0.3227(4) 0.1826(7) 0.105(3) Uani 1 1 d D . .
C19 C 0.3019(10) 0.3821(9) 0.217(2) 0.199(9) Uiso 1 1 d D . .
H19A H 0.2979 0.3838 0.3023 0.239 Uiso 1 1 calc R . .
H19B H 0.2594 0.3896 0.1834 0.239 Uiso 1 1 calc R . .
C20 C 0.3468(11) 0.4278(10) 0.178(2) 0.204(10) Uiso 1 1 d D . .
H20A H 0.3241 0.4639 0.1498 0.245 Uiso 1 1 calc R . .
H20B H 0.3760 0.4398 0.2411 0.245 Uiso 1 1 calc R . .
C21 C 0.3804(13) 0.3991(11) 0.088(2) 0.210(10) Uiso 1 1 d D . .
H21A H 0.4268 0.4020 0.1023 0.252 Uiso 1 1 calc R . .
H21B H 0.3707 0.4188 0.0141 0.252 Uiso 1 1 calc R . .
C22 C 0.3612(9) 0.3369(9) 0.0849(16) 0.156(7) Uiso 1 1 d D . .
H22A H 0.3357 0.3294 0.0147 0.187 Uiso 1 1 calc R . .
H22B H 0.3994 0.3108 0.0819 0.187 Uiso 1 1 calc R . .
O2 O 0.0143(7) 0.3012(11) 0.0715(15) 0.105(7) Uani 0.50 1 d PD A -1
C23 C -0.0452(13) 0.3280(13) 0.109(3) 0.134(11) Uiso 0.50 1 d PD A -1
H23A H -0.0437 0.3361 0.1927 0.160 Uiso 0.50 1 calc PR A -1
H23B H -0.0810 0.3000 0.0937 0.160 Uiso 0.50 1 calc PR A -1
C24 C -0.0548(15) 0.3833(13) 0.047(3) 0.139(12) Uiso 0.50 1 d PD A -1
H24A H -0.1003 0.3888 0.0276 0.166 Uiso 0.50 1 calc PR A -1
H24B H -0.0404 0.4182 0.0934 0.166 Uiso 0.50 1 calc PR A -1
C25 C -0.0173(17) 0.3776(17) -0.055(3) 0.141(13) Uiso 0.50 1 d PD A -1
H25A H 0.0079 0.4146 -0.0681 0.169 Uiso 0.50 1 calc PR A -1
H25B H -0.0451 0.3709 -0.1226 0.169 Uiso 0.50 1 calc PR A -1
C26 C 0.0239(15) 0.3274(12) -0.039(2) 0.109(9) Uiso 0.50 1 d PD A -1
H26A H 0.0155 0.2968 -0.0990 0.131 Uiso 0.50 1 calc PR A -1
H26B H 0.0687 0.3406 -0.0460 0.131 Uiso 0.50 1 calc PR A -1
O3 O 0.0440(9) 0.1709(10) 0.045(2) 0.121(8) Uani 0.50 1 d PD A -1
C27 C 0.0888(11) 0.1405(11) -0.032(2) 0.109(8) Uiso 0.50 1 d PD A -1
H27A H 0.1315 0.1375 0.0032 0.131 Uiso 0.50 1 calc PR A -1
H27B H 0.0926 0.1626 -0.1061 0.131 Uiso 0.50 1 calc PR A -1
C28 C 0.0621(13) 0.0809(12) -0.051(3) 0.134(11) Uiso 0.50 1 d PD A -1
H28A H 0.0738 0.0654 -0.1283 0.160 Uiso 0.50 1 calc PR A -1
H28B H 0.0773 0.0523 0.0079 0.160 Uiso 0.50 1 calc PR A -1
C29 C -0.0044(14) 0.0894(14) -0.043(3) 0.126(11) Uiso 0.50 1 d PD A -1
H29A H -0.0229 0.0615 0.0147 0.152 Uiso 0.50 1 calc PR A -1
H29B H -0.0252 0.0822 -0.1179 0.152 Uiso 0.50 1 calc PR A -1
C30 C -0.0133(14) 0.151(2) -0.007(6) 0.31(4) Uiso 0.50 1 d PD A -1
H30A H -0.0235 0.1768 -0.0743 0.372 Uiso 0.50 1 calc PR A -1
H30B H -0.0489 0.1540 0.0487 0.372 Uiso 0.50 1 calc PR A -1

loop_
_atom_site_aniso_label
_atom_site_aniso_U_11
_atom_site_aniso_U_22
_atom_site_aniso_U_33
_atom_site_aniso_U_23
_atom_site_aniso_U_13
_atom_site_aniso_U_12
U1 0.03311(19) 0.0488(2) 0.0334(2) 0.000 0.00350(16) 0.000
Cl1 0.0378(14) 0.150(4) 0.0574(19) 0.000 0.0065(13) 0.000
Cl2 0.0554(16) 0.122(3) 0.0393(16) 0.000 0.0091(13) 0.000
Cl3 0.0394(15) 0.269(6) 0.0369(17) 0.000 -0.0001(13) 0.000
N1 0.059(4) 0.033(3) 0.069(4) -0.008(3) 0.001(3) -0.004(3)
C1 0.130(10) 0.055(6) 0.132(11) 0.023(7) 0.056(9) -0.015(7)
C2 0.078(6) 0.048(5) 0.083(7) 0.002(5) 0.015(5) -0.012(4)
C3 0.052(4) 0.062(5) 0.037(4) 0.005(4) 0.006(3) -0.006(4)
C4 0.046(5) 0.093(7) 0.058(6) 0.004(5) 0.010(4) -0.022(5)
C5 0.037(6) 0.132(14) 0.052(8) 0.000 0.005(5) 0.000
C6 0.034(5) 0.044(6) 0.025(5) 0.000 -0.003(4) 0.000
C7 0.073(6) 0.042(5) 0.101(8) 0.000(5) 0.010(6) 0.008(4)
C8 0.085(7) 0.042(5) 0.156(12) -0.030(7) 0.020(8) 0.001(5)
C9 0.114(11) 0.057(7) 0.195(16) -0.051(9) 0.033(11) -0.002(7)
C10 0.097(10) 0.067(8) 0.201(17) -0.033(9) 0.008(10) 0.033(7)
C11 0.102(9) 0.060(7) 0.162(13) -0.001(8) -0.006(9) 0.038(6)
C12 0.109(9) 0.036(5) 0.120(10) 0.007(6) -0.001(7) 0.019(5)
C13 0.087(8) 0.081(8) 0.135(12) -0.055(8) 0.019(8) -0.012(6)
C14 0.130(12) 0.108(11) 0.190(17) -0.048(11) 0.022(12) -0.046(10)
C15 0.095(9) 0.127(13) 0.20(2) -0.070(13) -0.014(11) 0.002(9)
C16 0.102(8) 0.061(6) 0.112(10) 0.021(7) -0.030(7) 0.022(6)
C17 0.197(18) 0.116(12) 0.128(13) 0.012(11) -0.046(13) 0.049(12)
C18 0.113(11) 0.110(11) 0.169(15) -0.009(10) -0.055(11) 0.029(9)
Li1 0.046(11) 0.14(2) 0.065(15) 0.000 0.024(10) 0.000
Li2 0.080(18) 0.19(4) 0.077(19) 0.000 0.015(15) 0.000
O1 0.090(5) 0.122(7) 0.104(6) 0.016(5) 0.051(5) 0.009(5)
O2 0.059(10) 0.19(2) 0.063(10) 0.021(12) -0.002(8) 0.038(12)
O3 0.071(13) 0.16(2) 0.13(2) -0.038(15) -0.029(12) -0.005(12)

loop_
_atom_type_symbol
_atom_type_description
_atom_type_scat_dispersion_real
_atom_type_scat_dispersion_imag
_atom_type_scat_source
C C 0.0033 0.0016 'International Tables Vol C Tables 4.2.6.8 and 6.1.1.4'
H H 0.0000 0.0000 'International Tables Vol C Tables 4.2.6.8 and 6.1.1.4'
Li Li -0.0003 0.0001 'International Tables Vol C Tables 4.2.6.8 and 6.1.1.4'
N N 0.0061 0.0033 'International Tables Vol C Tables 4.2.6.8 and 6.1.1.4'
O O 0.0106 0.0060 'International Tables Vol C Tables 4.2.6.8 and 6.1.1.4'
Cl Cl 0.1484 0.1585 'International Tables Vol C Tables 4.2.6.8 and 6.1.1.4'
U U -9.6767 9.6646 'International Tables Vol C Tables 4.2.6.8 and 6.1.1.4'

loop_
_geom_angle_atom_site_label_1
_geom_angle_atom_site_label_2
_geom_angle_atom_site_label_3
_geom_angle
_geom_angle_site_symmetry_1
_geom_angle_site_symmetry_3
N1 U1 N1 118.8(3) 7_565 .
N1 U1 Cl3 98.68(16) 7_565 .
N1 U1 Cl3 98.68(16) . .
N1 U1 Cl1 94.16(16) 7_565 .
N1 U1 Cl1 94.16(16) . .
Cl3 U1 Cl1 154.57(10) . .
N1 U1 C6 61.95(17) 7_565 .
N1 U1 C6 61.95(17) . .
Cl3 U1 C6 84.64(19) . .
Cl1 U1 C6 120.79(19) . .
N1 U1 Cl2 120.55(17) 7_565 .
N1 U1 Cl2 120.55(17) . .
Cl3 U1 Cl2 76.55(10) . .
Cl1 U1 Cl2 78.02(9) . .
C6 U1 Cl2 161.19(19) . .
N1 U1 Li1 111.9(2) 7_565 .
N1 U1 Li1 111.9(2) . .
Cl3 U1 Li1 115.8(4) . .
Cl1 U1 Li1 38.8(4) . .
C6 U1 Li1 159.6(4) . .
Cl2 U1 Li1 39.2(4) . .
Li1 Cl1 U1 94.6(5) . .
Li2 Cl2 Li1 174.3(9) . .
Li2 Cl2 U1 94.5(7) . .
Li1 Cl2 U1 91.2(6) . .
Li2 Cl3 U1 97.0(8) . .
C2 N1 C7 116.0(7) . .
C2 N1 U1 123.2(6) . .
C7 N1 U1 119.6(6) . .
C1 C2 N1 128.3(10) . .
C1 C2 C3 120.1(9) . .
N1 C2 C3 111.7(7) . .
C6 C3 C4 117.7(8) . .
C6 C3 C2 116.1(7) . .
C4 C3 C2 125.3(8) . .
C5 C4 C3 120.3(9) . .
C4 C5 C4 121.7(11) . 7_565
C3 C6 C3 121.6(9) . 7_565
C3 C6 U1 101.6(5) . .
C3 C6 U1 101.6(5) 7_565 .
C8 C7 C12 122.3(10) . .
C8 C7 N1 120.4(10) . .
C12 C7 N1 117.3(9) . .
C7 C8 C9 117.1(13) . .
C7 C8 C13 122.0(9) . .
C9 C8 C13 120.9(12) . .
C10 C9 C8 122.3(13) . .
C11 C10 C9 119.2(11) . .
C10 C11 C12 121.4(13) . .
C11 C12 C7 117.7(12) . .
C11 C12 C16 120.4(12) . .
C7 C12 C16 121.9(9) . .
C8 C13 C15 110.4(12) . .
C8 C13 C14 113.7(13) . .
C15 C13 C14 106.2(12) . .
C17 C16 C12 111.8(11) . .
C17 C16 C18 110.1(12) . .
C12 C16 C18 114.6(12) . .
O1 Li1 O1 117.2(11) . 7_565
O1 Li1 Cl1 107.4(9) . .
O1 Li1 Cl1 107.4(9) 7_565 .
O1 Li1 Cl2 113.0(8) . .
O1 Li1 Cl2 113.0(8) 7_565 .
Cl1 Li1 Cl2 96.2(7) . .
O1 Li1 U1 121.0(6) . .
O1 Li1 U1 121.0(6) 7_565 .
Cl1 Li1 U1 46.6(4) . .
Cl2 Li1 U1 49.6(4) . .
O2 Li2 O2 86(2) 7_565 .
O2 Li2 O3 26.4(8) 7_565 .
O2 Li2 O3 105.4(19) . .
O2 Li2 O3 105.4(19) 7_565 7_565
O2 Li2 O3 26.4(8) . 7_565
O3 Li2 O3 117(2) . 7_565
O2 Li2 Cl2 134.1(12) 7_565 .
O2 Li2 Cl2 134.1(12) . .
O3 Li2 Cl2 108.4(11) . .
O3 Li2 Cl2 108.4(11) 7_565 .
O2 Li2 Cl3 101.9(13) 7_565 .
O2 Li2 Cl3 101.9(13) . .
O3 Li2 Cl3 113.8(11) . .
O3 Li2 Cl3 113.8(11) 7_565 .
Cl2 Li2 Cl3 91.9(11) . .
O2 Li2 C26 25.4(9) 7_565 7_565
O2 Li2 C26 87.1(17) . 7_565
O3 Li2 C26 19.8(10) . 7_565
O3 Li2 C26 97.4(16) 7_565 7_565
Cl2 Li2 C26 119.0(11) . 7_565
Cl3 Li2 C26 126.4(10) . 7_565
O2 Li2 C26 87.1(17) 7_565 .
O2 Li2 C26 25.3(9) . .
O3 Li2 C26 97.4(16) . .
O3 Li2 C26 19.8(10) 7_565 .
Cl2 Li2 C26 119.0(11) . .
Cl3 Li2 C26 126.4(10) . .
C26 Li2 C26 77.7(16) 7_565 .
C22 O1 C19 101.6(13) . .
C22 O1 Li1 130.6(12) . .
C19 O1 Li1 123.3(11) . .
O1 C19 C20 109.1(15) . .
C21 C20 C19 103.9(18) . .
C20 C21 C22 108.3(18) . .
O1 C22 C21 110.2(16) . .
C26 O2 C23 103.0(15) . .
C26 O2 Li2 124.4(18) . .
C23 O2 Li2 132.5(18) . .
O2 C23 C24 108.7(18) . .
C25 C24 C23 105(2) . .
C24 C25 C26 107(2) . .
O2 C26 C25 110.7(19) . .
O2 C26 Li2 30.3(10) . .
C25 C26 Li2 140.1(18) . .
C30 O3 C27 98(2) . .
C30 O3 Li2 129(2) . .
C27 O3 Li2 124.8(17) . .
O3 C27 C28 105.3(18) . .
C29 C28 C27 104(2) . .
C28 C29 C30 106(2) . .
O3 C30 C29 108(2) . .

loop_
_geom_bond_atom_site_label_1
_geom_bond_atom_site_label_2
_geom_bond_distance
_geom_bond_site_symmetry_2
U1 N1 2.402(7) 7_565
U1 N1 2.402(7) .
U1 Cl3 2.751(3) .
U1 Cl1 2.757(3) .
U1 C6 2.769(9) .
U1 Cl2 2.880(3) .
U1 Li1 3.78(2) .
Cl1 Li1 2.38(2) .
Cl2 Li2 2.41(3) .
Cl2 Li1 2.39(2) .
Cl3 Li2 2.44(3) .
N1 C2 1.381(11) .
N1 C7 1.463(11) .
C1 C2 1.342(13) .
C2 C3 1.477(13) .
C3 C6 1.392(9) .
C3 C4 1.411(11) .
C4 C5 1.356(11) .
C5 C4 1.356(11) 7_565
C6 C3 1.392(9) 7_565
C7 C8 1.366(15) .
C7 C12 1.395(16) .
C8 C9 1.404(16) .
C8 C13 1.504(18) .
C9 C10 1.37(2) .
C10 C11 1.354(19) .
C11 C12 1.403(15) .
C12 C16 1.534(17) .
C13 C15 1.49(2) .
C13 C14 1.537(17) .
C16 C17 1.51(2) .
C16 C18 1.533(17) .
Li1 O1 1.888(13) .
Li1 O1 1.888(13) 7_565
Li2 O2 1.67(3) 7_565
Li2 O2 1.67(3) .
Li2 O3 2.06(3) .
Li2 O3 2.06(3) 7_565
Li2 C26 2.74(4) 7_565
Li2 C26 2.74(4) .
O1 C22 1.402(17) .
O1 C19 1.462(18) .
C19 C20 1.46(2) .
C20 C21 1.41(2) .
C21 C22 1.44(2) .
O2 C26 1.42(2) .
O2 C23 1.45(2) .
C23 C24 1.44(2) .
C24 C25 1.43(3) .
C25 C26 1.42(3) .
O3 C30 1.42(2) .
O3 C27 1.47(2) .
C27 C28 1.45(2) .
C28 C29 1.41(3) .
C29 C30 1.44(3) .

loop_
_geom_torsion_atom_site_label_1
_geom_torsion_atom_site_label_2
_geom_torsion_atom_site_label_3
_geom_torsion_atom_site_label_4
_geom_torsion
_geom_torsion_site_symmetry_1
_geom_torsion_site_symmetry_4
N1 U1 Cl1 Li1 -120.36(17) 7_565 .
N1 U1 Cl1 Li1 120.36(17) . .
Cl3 U1 Cl1 Li1 0.0 . .
C6 U1 Cl1 Li1 180.0 . .
Cl2 U1 Cl1 Li1 0.0 . .
N1 U1 Cl2 Li2 -92.24(19) 7_565 .
N1 U1 Cl2 Li2 92.24(19) . .
Cl3 U1 Cl2 Li2 0.0 . .
Cl1 U1 Cl2 Li2 180.0 . .
C6 U1 Cl2 Li2 0.0 . .
Li1 U1 Cl2 Li2 180.0 . .
N1 U1 Cl2 Li1 87.76(19) 7_565 .
N1 U1 Cl2 Li1 -87.76(19) . .
Cl3 U1 Cl2 Li1 180.0 . .
Cl1 U1 Cl2 Li1 0.0 . .
C6 U1 Cl2 Li1 180.0 . .
N1 U1 Cl3 Li2 119.48(17) 7_565 .
N1 U1 Cl3 Li2 -119.48(17) . .
Cl1 U1 Cl3 Li2 0.0 . .
C6 U1 Cl3 Li2 180.0 . .
Cl2 U1 Cl3 Li2 0.0 . .
Li1 U1 Cl3 Li2 0.0 . .
N1 U1 N1 C2 57.1(8) 7_565 .
Cl3 U1 N1 C2 -47.8(7) . .
Cl1 U1 N1 C2 154.2(7) . .
C6 U1 N1 C2 31.3(7) . .
Cl2 U1 N1 C2 -127.3(7) . .
Li1 U1 N1 C2 -170.2(8) . .
N1 U1 N1 C7 -136.1(6) 7_565 .
Cl3 U1 N1 C7 119.0(7) . .
Cl1 U1 N1 C7 -39.0(7) . .
C6 U1 N1 C7 -161.9(7) . .
Cl2 U1 N1 C7 39.5(7) . .
Li1 U1 N1 C7 -3.4(8) . .
C7 N1 C2 C1 -4.4(17) . .
U1 N1 C2 C1 162.8(11) . .
C7 N1 C2 C3 176.0(8) . .
U1 N1 C2 C3 -16.8(11) . .
C1 C2 C3 C6 150.7(11) . .
N1 C2 C3 C6 -29.6(12) . .
C1 C2 C3 C4 -40.3(15) . .
N1 C2 C3 C4 139.4(9) . .
C6 C3 C4 C5 1.6(14) . .
C2 C3 C4 C5 -167.2(10) . .
C3 C4 C5 C4 4(2) . 7_565
C4 C3 C6 C3 -7.6(14) . 7_565
C2 C3 C6 C3 162.2(7) . 7_565
C4 C3 C6 U1 -119.2(7) . .
C2 C3 C6 U1 50.6(8) . .
N1 U1 C6 C3 165.8(6) 7_565 .
N1 U1 C6 C3 -39.8(5) . .
Cl3 U1 C6 C3 63.0(5) . .
Cl1 U1 C6 C3 -117.0(5) . .
Cl2 U1 C6 C3 63.0(5) . .
Li1 U1 C6 C3 -117.0(5) . .
N1 U1 C6 C3 39.8(5) 7_565 7_565
N1 U1 C6 C3 -165.9(6) . 7_565
Cl3 U1 C6 C3 -63.0(5) . 7_565
Cl1 U1 C6 C3 117.0(5) . 7_565
Cl2 U1 C6 C3 -63.0(5) . 7_565
Li1 U1 C6 C3 117.0(5) . 7_565
C2 N1 C7 C8 80.9(13) . .
U1 N1 C7 C8 -86.9(11) . .
C2 N1 C7 C12 -100.1(11) . .
U1 N1 C7 C12 92.2(10) . .
C12 C7 C8 C9 -0.3(18) . .
N1 C7 C8 C9 178.6(11) . .
C12 C7 C8 C13 -179.4(12) . .
N1 C7 C8 C13 -0.4(17) . .
C7 C8 C9 C10 0(2) . .
C13 C8 C9 C10 179.3(15) . .
C8 C9 C10 C11 0(2) . .
C9 C10 C11 C12 0(2) . .
C10 C11 C12 C7 0(2) . .
C10 C11 C12 C16 179.1(13) . .
C8 C7 C12 C11 0.1(18) . .
N1 C7 C12 C11 -178.9(10) . .
C8 C7 C12 C16 -178.7(11) . .
N1 C7 C12 C16 2.3(16) . .
C7 C8 C13 C15 115.6(14) . .
C9 C8 C13 C15 -63.5(16) . .
C7 C8 C13 C14 -125.1(13) . .
C9 C8 C13 C14 55.9(18) . .
C11 C12 C16 C17 -96.0(14) . .
C7 C12 C16 C17 82.7(14) . .
C11 C12 C16 C18 30.2(17) . .
C7 C12 C16 C18 -151.1(12) . .
U1 Cl1 Li1 O1 116.5(8) . .
U1 Cl1 Li1 O1 -116.5(8) . 7_565
U1 Cl1 Li1 Cl2 0.0 . .
Li2 Cl2 Li1 O1 68.1(10) . .
U1 Cl2 Li1 O1 -111.9(10) . .
Li2 Cl2 Li1 O1 -68.1(10) . 7_565
U1 Cl2 Li1 O1 111.9(10) . 7_565
Li2 Cl2 Li1 Cl1 180.000(5) . .
U1 Cl2 Li1 Cl1 0.0 . .
Li2 Cl2 Li1 U1 180.000(6) . .
N1 U1 Li1 O1 -16.9(13) 7_565 .
N1 U1 Li1 O1 -153.0(11) . .
Cl3 U1 Li1 O1 95.1(12) . .
Cl1 U1 Li1 O1 -84.9(12) . .
C6 U1 Li1 O1 -84.9(12) . .
Cl2 U1 Li1 O1 95.1(12) . .
N1 U1 Li1 O1 153.0(11) 7_565 7_565
N1 U1 Li1 O1 16.9(13) . 7_565
Cl3 U1 Li1 O1 -95.1(12) . 7_565
Cl1 U1 Li1 O1 84.9(12) . 7_565
C6 U1 Li1 O1 84.9(12) . 7_565
Cl2 U1 Li1 O1 -95.1(12) . 7_565
N1 U1 Li1 Cl1 68.0(2) 7_565 .
N1 U1 Li1 Cl1 -68.0(2) . .
Cl3 U1 Li1 Cl1 180.000(1) . .
C6 U1 Li1 Cl1 0.0 . .
Cl2 U1 Li1 Cl1 180.0 . .
N1 U1 Li1 Cl2 -112.0(2) 7_565 .
N1 U1 Li1 Cl2 112.0(2) . .
Cl3 U1 Li1 Cl2 0.0 . .
Cl1 U1 Li1 Cl2 180.0 . .
C6 U1 Li1 Cl2 180.000(1) . .
Li1 Cl2 Li2 O2 71(2) . 7_565
U1 Cl2 Li2 O2 -109(2) . 7_565
Li1 Cl2 Li2 O2 -71(2) . .
U1 Cl2 Li2 O2 109(2) . .
Li1 Cl2 Li2 O3 64.1(13) . .
U1 Cl2 Li2 O3 -115.9(13) . .
Li1 Cl2 Li2 O3 -64.1(13) . 7_565
U1 Cl2 Li2 O3 115.9(13) . 7_565
Li1 Cl2 Li2 Cl3 180.000(5) . .
U1 Cl2 Li2 Cl3 0.0 . .
Li1 Cl2 Li2 C26 45.8(10) . 7_565
U1 Cl2 Li2 C26 -134.2(10) . 7_565
Li1 Cl2 Li2 C26 -45.8(10) . .
U1 Cl2 Li2 C26 134.2(10) . .
U1 Cl3 Li2 O2 136.0(13) . 7_565
U1 Cl3 Li2 O2 -136.0(13) . .
U1 Cl3 Li2 O3 111.1(14) . .
U1 Cl3 Li2 O3 -111.1(14) . 7_565
U1 Cl3 Li2 Cl2 0.0 . .
U1 Cl3 Li2 C26 128.8(14) . 7_565
U1 Cl3 Li2 C26 -128.8(14) . .
O1 Li1 O1 C22 33(3) 7_565 .
Cl1 Li1 O1 C22 154.2(13) . .
Cl2 Li1 O1 C22 -100.9(15) . .
U1 Li1 O1 C22 -156.4(13) . .
O1 Li1 O1 C19 -175.3(14) 7_565 .
Cl1 Li1 O1 C19 -54.4(18) . .
Cl2 Li1 O1 C19 50.5(19) . .
U1 Li1 O1 C19 -5(2) . .
C22 O1 C19 C20 -27(2) . .
Li1 O1 C19 C20 175.0(17) . .
O1 C19 C20 C21 21(3) . .
C19 C20 C21 C22 -7(3) . .
C19 O1 C22 C21 22(2) . .
Li1 O1 C22 C21 178.3(17) . .
C20 C21 C22 O1 -10(3) . .
O2 Li2 O2 C26 -92(3) 7_565 .
O3 Li2 O2 C26 -74(3) . .
O3 Li2 O2 C26 46(2) 7_565 .
Cl2 Li2 O2 C26 62(4) . .
Cl3 Li2 O2 C26 166(2) . .
C26 Li2 O2 C26 -67(3) 7_565 .
O2 Li2 O2 C23 85(3) 7_565 .
O3 Li2 O2 C23 103(3) . .
O3 Li2 O2 C23 -137(5) 7_565 .
Cl2 Li2 O2 C23 -121(3) . .
Cl3 Li2 O2 C23 -16(3) . .
C26 Li2 O2 C23 110(3) 7_565 .
C26 Li2 O2 C23 177(5) . .
C26 O2 C23 C24 -23(3) . .
Li2 O2 C23 C24 160(3) . .
O2 C23 C24 C25 23(4) . .
C23 C24 C25 C26 -13(4) . .
C23 O2 C26 C25 14(4) . .
Li2 O2 C26 C25 -168(3) . .
C23 O2 C26 Li2 -178(4) . .
C24 C25 C26 O2 -1(5) . .
C24 C25 C26 Li2 -10(6) . .
O2 Li2 C26 O2 86(3) 7_565 .
O3 Li2 C26 O2 110(3) . .
O3 Li2 C26 O2 -72(3) 7_565 .
Cl2 Li2 C26 O2 -134(3) . .
Cl3 Li2 C26 O2 -17(3) . .
C26 Li2 C26 O2 110(3) 7_565 .
O2 Li2 C26 C25 103(4) 7_565 .
O2 Li2 C26 C25 17(4) . .
O3 Li2 C26 C25 128(4) . .
O3 Li2 C26 C25 -55(4) 7_565 .
Cl2 Li2 C26 C25 -116(4) . .
Cl3 Li2 C26 C25 1(5) . .
C26 Li2 C26 C25 127(4) 7_565 .
O2 Li2 O3 C30 13(4) 7_565 .
O2 Li2 O3 C30 -30(5) . .
O3 Li2 O3 C30 -55(5) 7_565 .
Cl2 Li2 O3 C30 -178(4) . .
Cl3 Li2 O3 C30 81(5) . .
C26 Li2 O3 C30 -53(4) 7_565 .
C26 Li2 O3 C30 -55(5) . .
O2 Li2 O3 C27 155(4) 7_565 .
O2 Li2 O3 C27 112(2) . .
O3 Li2 O3 C27 86(3) 7_565 .
Cl2 Li2 O3 C27 -37(3) . .
Cl3 Li2 O3 C27 -137(2) . .
C26 Li2 O3 C27 89(4) 7_565 .
C26 Li2 O3 C27 87(2) . .
C30 O3 C27 C28 -42(4) . .
Li2 O3 C27 C28 167(2) . .
O3 C27 C28 C29 31(3) . .
C27 C28 C29 C30 -6(5) . .
C27 O3 C30 C29 38(5) . .
Li2 O3 C30 C29 -172(3) . .
C28 C29 C30 O3 -21(6) . .
